data_4333298
loop_
_publ_author_name
'Nemykin, Victor N.'
'Makarova, Elena A.'
'Grosland, Jeffrey O.'
'Hadt, Ryan G.'
'Koposov, Alexey Y.'

_publ_section_title
;
 Preparation, characterization, molecular and electronic structures,
 TDDFT, and TDDFT/PCM study of the solvatochromism in
 cyanovinylferrocenes.
;
_journal_issue 23
_journal_name_full 'Inorganic chemistry'
_journal_page_first 9591
_journal_page_last 9601
_journal_paper_doi 10.1021/ic700558v
_journal_volume 46
_journal_year 2007
_chemical_formula_moiety 'C14 H10 Fe1 N2'
_chemical_formula_sum 'C14 H10 Fe N2'
_chemical_formula_weight 262.09
_space_group_IT_number 57
_symmetry_cell_setting orthorhombic
_symmetry_space_group_name_Hall '-P 2c 2b'
_symmetry_space_group_name_H-M 'P b c m'
_atom_sites_solution_hydrogens geom
_atom_sites_solution_primary direct
_audit_creation_date 06-06-08
_audit_creation_method CRYSTALS_ver_12.39
_cell_angle_alpha 90
_cell_angle_beta 90
_cell_angle_gamma 90
_cell_formula_units_Z 4
_cell_length_a 7.6334(15)
_cell_length_b 13.929(3)
_cell_length_c 10.926(2)
_cell_measurement_reflns_used 25
_cell_measurement_temperature 293
_cell_measurement_theta_max 18
_cell_measurement_theta_min 15
_cell_volume 1161.7(4)
_computing_cell_refinement 'USER DEFINED CELL REFINEMENT'
_computing_data_collection 'USER DEFINED DATA COLLECTION'
_computing_data_reduction 'USER DEFINED DATA REDUCTION'
_computing_molecular_graphics 'CAMERON (Watkin et al 1996)'
_computing_publication_material 'CRYSTALS (Betteridge et al 2003)'
_computing_structure_refinement 'CRYSTALS (Betteridge et al 2003)'
_computing_structure_solution 'SIR92 (Altomare et al, 1994)'
_diffrn_ambient_temperature 293
_diffrn_measured_fraction_theta_full 1.000
_diffrn_measured_fraction_theta_max 1.000
_diffrn_measurement_device_type Unknown
_diffrn_measurement_method \w/2\q
_diffrn_radiation_monochromator graphite
_diffrn_radiation_type 'Mo K\a'
_diffrn_radiation_wavelength 0.71073
_diffrn_reflns_av_R_equivalents 0.000
_diffrn_reflns_limit_h_max 0
_diffrn_reflns_limit_h_min -9
_diffrn_reflns_limit_k_max 18
_diffrn_reflns_limit_k_min 0
_diffrn_reflns_limit_l_max 0
_diffrn_reflns_limit_l_min -14
_diffrn_reflns_number 1559
_diffrn_reflns_theta_full 27.473
_diffrn_reflns_theta_max 27.473
_diffrn_reflns_theta_min 2.668
_diffrn_standards_decay_% 1.50
_diffrn_standards_interval_count 150
_diffrn_standards_number 3
_exptl_absorpt_coefficient_mu 1.273
_exptl_absorpt_correction_T_max 0.90
_exptl_absorpt_correction_T_min 0.80
_exptl_absorpt_correction_type psi-scan
_exptl_absorpt_process_details
; 
 Azimutal absorption correction (North et al, 1968) 
;
_exptl_crystal_colour violet
_exptl_crystal_density_diffrn 1.498
_exptl_crystal_description plate
_exptl_crystal_F_000 536
_exptl_crystal_size_max 0.41
_exptl_crystal_size_mid 0.17
_exptl_crystal_size_min 0.08
_refine_diff_density_max 1.14
_refine_diff_density_min -1.18
_refine_ls_extinction_coef 53(18)
_refine_ls_extinction_method 'Larson 1970 Crystallographic Computing eq 22'
_refine_ls_goodness_of_fit_ref 1.0154
_refine_ls_hydrogen_treatment constr
_refine_ls_matrix_type full
_refine_ls_number_parameters 111
_refine_ls_number_reflns 980
_refine_ls_number_restraints 3
_refine_ls_R_factor_all 0.1279
_refine_ls_R_factor_gt 0.0975
_refine_ls_shift/su_max 0.001255
_refine_ls_structure_factor_coef Fsqd
_refine_ls_weighting_details
;
 Method, part 1, Chebychev polynomial, (Watkin, 1994, Prince, 1982) 
 [weight] = 1.0/[A~0~*T~0~(x)+A~1~*T~1~(x) ... +A~n-1~]*T~n-1~(x)] 
 where A~i~ are the Chebychev coefficients listed below and x= Fcalc/Fmax 
 Method = Robust Weighting (Prince, 1982) 
 W = [weight] * [1-(deltaF/6*sigmaF)^2^]^2^ 
 A~i~ are: 
 34.3 42.3 19.7 
;
_refine_ls_weighting_scheme calc
_refine_ls_wR_factor_all 0.2482
_refine_ls_wR_factor_gt 0.2283
_refine_ls_wR_factor_ref 0.2283
_reflns_limit_h_max 9
_reflns_limit_h_min 0
_reflns_limit_k_max 18
_reflns_limit_k_min 0
_reflns_limit_l_max 14
_reflns_limit_l_min 0
_reflns_number_gt 980
_reflns_number_total 1398
_reflns_threshold_expression I>3.00u(I)
_oxford_diffrn_Wilson_B_factor 2.58
_oxford_diffrn_Wilson_scale 5.24
_oxford_refine_ls_scale 0.475(4)
_oxford_structure_analysis_title 'trans-Fc-C(CN)=C(CN) in Pbcm'
_cod_data_source_file ic700558vsup4.cif
_cod_data_source_block CRYSTALS_cif
_cod_depositor_comments
;
The following automatic conversions were performed:

'_symmetry_cell_setting' value 'Orthorhombic' changed to
'orthorhombic' according to
/home/saulius/struct/CIF-dictionaries/cif_core.dic dictionary named
'cif_core.dic' version 2.4.2 from 2011-04-26.

Automatic conversion script
Id: cif_fix_values 1891 2012-01-12 08:04:46Z andrius 

 Adding full bibliography for 4333296--4333298.cif.
;
_cod_original_cell_volume 1161.8(4)
_cod_original_sg_symbol_H-M 'P b c m '
_cod_original_formula_sum 'C14 H10 Fe1 N2'
_cod_database_code 4333298

loop_
_symmetry_equiv_pos_as_xyz
x,y,z
-x,-y,-z
-x,y+1/2,z
x,-y+1/2,-z
x,-y+1/2,z+1/2
-x,y+1/2,-z+1/2
-x,-y,z+1/2
x,y,-z+1/2

loop_
_atom_site_label
_atom_site_type_symbol
_atom_site_fract_x
_atom_site_fract_y
_atom_site_fract_z
_atom_site_U_iso_or_equiv
_atom_site_occupancy
_atom_site_adp_type
_atom_site_refinement_flags_posn
_atom_site_refinement_flags_adp
Fe1 Fe 0.9251(2) 1.05980(11) 0.2500 0.0351 1.0000 Uani S T
C2 C 0.712(2) 1.1522(10) 0.250000(7) 0.0737 1.0000 Uani S T
C3 C 0.8153(17) 1.1666(7) 0.3529(12) 0.0643 1.0000 Uani . .
C4 C 0.9878(18) 1.1929(7) 0.3153(11) 0.0719 1.0000 Uani . .
C5 C 0.8373(17) 0.9212(7) 0.2500 0.0431 1.0000 Uani S T
C6 C 0.9418(13) 0.9403(6) 0.1450(9) 0.0482 1.0000 Uani . .
C7 C 1.1109(11) 0.9661(6) 0.1848(9) 0.0465 1.0000 Uani . .
C8 C 0.652(2) 0.8977(10) 0.2146(13) 0.0336 0.5000 Uani . .
C9 C 0.541(2) 0.8558(13) 0.290957(10) 0.0540 0.5000 Uani . .
C10 C 0.590(3) 0.8256(16) 0.406(2) 0.0603 0.5000 Uani . .
N11 N 0.619(3) 0.8011(16) 0.504(3) 0.0872 0.5000 Uani . .
C12 C 0.583(3) 0.9232(14) 0.0965(19) 0.0493 0.5000 Uani . .
N13 N 0.535(2) 0.9489(14) 0.004(2) 0.0747 0.5000 Uani . .
H21 H 0.5838 1.1379 0.2500 0.0966 1.0000 Uiso RS .
H31 H 0.7754 1.1574 0.4393 0.0706 1.0000 Uiso R .
H61 H 0.8998 0.9370 0.0584 0.0540 1.0000 Uiso R .
H71 H 1.2130 0.9811 0.1307 0.0551 1.0000 Uiso R .
H4 H 1.0466 1.2062 0.3884 0.0500 1.0000 Uiso R .
H91 H 0.4168 0.8462 0.2500 0.0543 1.0000 Uiso RS .

loop_
_atom_site_aniso_label
_atom_site_aniso_U_11
_atom_site_aniso_U_22
_atom_site_aniso_U_33
_atom_site_aniso_U_23
_atom_site_aniso_U_13
_atom_site_aniso_U_12
Fe1 0.0297(9) 0.0228(8) 0.0528(10) 0.0000 0.0000 -0.0044(7)
C2 0.052(10) 0.029(7) 0.141(18) 0.0000 0.0000 0.009(6)
C3 0.079(8) 0.036(5) 0.079(8) -0.007(5) 0.031(6) 0.007(5)
C4 0.090(8) 0.036(5) 0.089(8) -0.014(5) -0.033(7) -0.008(5)
C5 0.037(6) 0.011(4) 0.082(10) 0.0000 0.0000 0.000(4)
C6 0.056(6) 0.036(4) 0.053(5) -0.011(4) -0.007(4) 0.007(5)
C7 0.027(4) 0.045(5) 0.067(6) 0.001(4) 0.014(4) 0.003(3)
C8 0.037(8) 0.025(6) 0.038(10) -0.007(6) 0.000(6) -0.003(7)
C9 0.041(9) 0.037(8) 0.084(18) 0.012(9) 0.001(8) -0.010(8)
C10 0.050(12) 0.053(12) 0.078(15) 0.008(12) 0.009(12) -0.009(10)
N11 0.062(12) 0.073(13) 0.13(2) 0.012(15) 0.024(14) -0.013(10)
C12 0.04(1) 0.045(10) 0.060(11) -0.002(9) -0.006(9) 0.005(9)
N13 0.045(10) 0.076(12) 0.103(15) 0.008(13) -0.024(11) -0.027(9)

loop_
_atom_type_symbol
_atom_type_scat_dispersion_real
_atom_type_scat_dispersion_imag
_atom_type_scat_Cromer_Mann_a1
_atom_type_scat_Cromer_Mann_b1
_atom_type_scat_Cromer_Mann_a2
_atom_type_scat_Cromer_Mann_b2
_atom_type_scat_Cromer_Mann_a3
_atom_type_scat_Cromer_Mann_b3
_atom_type_scat_Cromer_Mann_a4
_atom_type_scat_Cromer_Mann_b4
_atom_type_scat_Cromer_Mann_c
_atom_type_scat_source
C 0.0033 0.0016 2.3100 20.8439 1.0200 10.2075 1.5886 0.5687 0.8650 51.6512 0.2156 'International Tables Vol C 4.2.6.8 and 6.1.1.4'
H 0.0000 0.0000 0.4930 10.5109 0.3229 26.1257 0.1402 3.1424 0.0408 57.7998 0.0030 'International Tables Vol C 4.2.6.8 and 6.1.1.4'
N 0.0061 0.0033 12.2126 0.0057 3.1322 9.8933 2.0125 28.9975 1.1663 0.5826 -11.5290 'International Tables Vol C 4.2.6.8 and 6.1.1.4'
Fe 0.3463 0.8444 11.7695 4.7611 7.3573 0.3072 3.5222 15.3535 2.3045 76.8805 1.0369 'International Tables Vol C 4.2.6.8 and 6.1.1.4'

loop_
_geom_angle_atom_site_label_1
_geom_angle_site_symmetry_1
_geom_angle_atom_site_label_2
_geom_angle_atom_site_label_3
_geom_angle_site_symmetry_3
_geom_angle
_geom_angle_publ_flag
C7 8_555 Fe1 C3 8_555 159.3(5) yes
C7 8_555 Fe1 C4 8_555 122.4(5) yes
C3 8_555 Fe1 C4 8_555 40.9(5) yes
C7 8_555 Fe1 C6 8_555 40.4(4) yes
C3 8_555 Fe1 C6 8_555 159.3(5) yes
C4 8_555 Fe1 C6 8_555 158.2(5) yes
C7 8_555 Fe1 C2 . 159.3(3) yes
C3 8_555 Fe1 C2 . 39.4(4) yes
C4 8_555 Fe1 C2 . 67.7(6) yes
C6 8_555 Fe1 C2 . 124.0(4) yes
C7 8_555 Fe1 C3 . 123.7(5) yes
C3 8_555 Fe1 C3 . 66.7(7) yes
C4 8_555 Fe1 C3 . 68.1(5) yes
C6 8_555 Fe1 C3 . 108.2(4) yes
C2 . Fe1 C3 . 39.4(4) yes
C7 8_555 Fe1 C4 . 107.1(4) yes
C3 8_555 Fe1 C4 . 68.1(5) yes
C4 8_555 Fe1 C4 . 40.9(7) yes
C6 8_555 Fe1 C4 . 122.2(4) yes
C2 . Fe1 C4 . 67.7(6) yes
C7 8_555 Fe1 C5 . 68.1(4) yes
C3 8_555 Fe1 C5 . 123.6(4) yes
C4 8_555 Fe1 C5 . 159.1(4) yes
C6 8_555 Fe1 C5 . 40.9(3) yes
C2 . Fe1 C5 . 109.2(6) yes
C7 8_555 Fe1 C6 . 68.4(4) yes
C3 8_555 Fe1 C6 . 108.2(4) yes
C4 8_555 Fe1 C6 . 122.2(4) yes
C6 8_555 Fe1 C6 . 69.0(6) yes
C2 . Fe1 C6 . 124.0(4) yes
C7 8_555 Fe1 C7 . 40.6(6) yes
C3 8_555 Fe1 C7 . 123.7(5) yes
C4 8_555 Fe1 C7 . 107.1(4) yes
C6 8_555 Fe1 C7 . 68.4(4) yes
C2 . Fe1 C7 . 159.3(3) yes
C3 . Fe1 C4 . 40.9(5) yes
C3 . Fe1 C5 . 123.6(4) yes
C4 . Fe1 C5 . 159.1(4) yes
C3 . Fe1 C6 . 159.3(5) yes
C4 . Fe1 C6 . 158.2(5) yes
C5 . Fe1 C6 . 40.9(3) yes
C3 . Fe1 C7 . 159.3(5) yes
C4 . Fe1 C7 . 122.4(5) yes
C5 . Fe1 C7 . 68.1(4) yes
C6 . Fe1 C7 . 40.4(4) yes
Fe1 . C2 C3 8_555 69.2(7) yes
Fe1 . C2 C3 . 69.2(7) yes
C3 8_555 C2 C3 . 108.3(15) yes
Fe1 . C2 H21 . 130.151 no
C3 8_555 C2 H21 . 125.799 no
C3 . C2 H21 . 125.799 no
C2 . C3 Fe1 . 71.4(8) yes
C2 . C3 C4 . 109.1(12) yes
Fe1 . C3 C4 . 69.5(6) yes
C2 . C3 H31 . 124.989 no
Fe1 . C3 H31 . 123.410 no
C4 . C3 H31 . 125.863 no
C4 8_555 C4 C3 . 106.7(7) yes
C4 8_555 C4 Fe1 . 69.6(3) yes
C3 . C4 Fe1 . 69.6(6) yes
C4 8_555 C4 H4 . 148.712 no
C3 . C4 H4 . 104.342 no
Fe1 . C4 H4 . 126.193 no
C8 8_555 C5 C6 8_555 111.2(7) yes
C8 8_555 C5 Fe1 . 121.0(8) yes
C6 8_555 C5 Fe1 . 68.9(5) yes
C8 8_555 C5 C6 . 140.9(8) yes
C6 8_555 C5 C6 . 107.5(11) yes
Fe1 . C5 C6 . 68.9(5) yes
C8 8_555 C5 C8 . 29.8(11) yes
C6 8_555 C5 C8 . 140.9(8) yes
Fe1 . C5 C8 . 121.0(8) yes
C6 . C5 C8 . 111.2(7) yes
C5 . C6 Fe1 . 70.2(5) yes
C5 . C6 C7 . 108.2(9) yes
Fe1 . C6 C7 . 70.9(5) yes
C5 . C6 H61 . 125.093 no
Fe1 . C6 H61 . 123.660 no
C7 . C6 H61 . 126.648 no
C7 8_555 C7 C6 . 108.0(6) yes
C7 8_555 C7 Fe1 . 69.7(3) yes
C6 . C7 Fe1 . 68.7(5) yes
C7 8_555 C7 H71 . 126.207 no
C6 . C7 H71 . 125.832 no
Fe1 . C7 H71 . 127.605 no
C5 . C8 C10 8_555 125.6(13) yes
C5 . C8 C9 8_555 155.8(17) yes
C10 8_555 C8 C9 8_555 53.0(11) yes
C5 . C8 C8 8_555 75.1(6) yes
C10 8_555 C8 C8 8_555 139.8(9) yes
C9 8_555 C8 C8 8_555 93.4(8) yes
C5 . C8 C9 . 122.4(12) yes
C10 8_555 C8 C9 . 92.8(12) yes
C9 8_555 C8 C9 . 42.5(8) yes
C8 8_555 C8 C9 . 50.9(8) yes
C5 . C8 C12 . 121.4(14) yes
C10 8_555 C8 C12 . 50.1(11) yes
C9 8_555 C8 C12 . 77.7(13) yes
C8 8_555 C8 C12 . 153.8(10) yes
C9 . C8 C12 . 116.2(15) yes
C12 8_555 C9 C8 . 95.7(13) yes
C12 8_555 C9 C8 8_555 62.8(12) yes
C8 . C9 C8 8_555 35.7(13) yes
C12 8_555 C9 C9 8_555 141.1(9) yes
C8 . C9 C9 8_555 50.9(8) yes
C8 8_555 C9 C9 8_555 86.6(8) yes
C12 8_555 C9 C10 . 54.4(12) yes
C8 . C9 C10 . 122.5(17) yes
C8 8_555 C9 C10 . 90.3(15) yes
C9 8_555 C9 C10 . 155.8(12) yes
C12 8_555 C9 H91 . 125.837 no
C8 . C9 H91 . 111.286 no
C8 8_555 C9 H91 . 141.635 no
C9 8_555 C9 H91 . 65.019 no
C10 . C9 H91 . 126.181 no
C9 . C10 C12 8_555 70.5(16) yes
C9 . C10 C8 8_555 36.7(11) yes
C12 8_555 C10 C8 8_555 54.1(13) yes
C9 . C10 N11 . 175(2) yes
C12 8_555 C10 N11 . 109(3) yes
C8 8_555 C10 N11 . 147(2) yes
N11 4_566 N11 C10 . 104(3) yes
C9 8_555 C12 C8 . 39.5(10) yes
C9 8_555 C12 C10 8_555 55.1(15) yes
C8 . C12 C10 8_555 75.8(16) yes
C9 8_555 C12 N13 . 144.6(20) yes
C8 . C12 N13 . 175(2) yes
C10 8_555 C12 N13 . 108(2) yes
N13 2_675 N13 C12 . 117(3) yes
C9 8_555 H91 C9 . 49.962 no

loop_
_geom_bond_atom_site_label_1
_geom_bond_atom_site_label_2
_geom_bond_site_symmetry_2
_geom_bond_distance
_geom_bond_publ_flag
Fe1 C7 8_555 2.055(8) yes
Fe1 C3 8_555 2.045(10) yes
Fe1 C4 8_555 2.043(10) yes
Fe1 C6 8_555 2.025(8) yes
Fe1 C2 . 2.073(15) yes
Fe1 C3 . 2.045(10) yes
Fe1 C4 . 2.043(10) yes
Fe1 C5 . 2.043(10) yes
Fe1 C6 . 2.025(8) yes
Fe1 C7 . 2.055(8) yes
C2 C3 8_555 1.387(16) yes
C2 C3 . 1.387(16) yes
C2 H21 . 1.000 no
C3 C4 . 1.427(17) yes
C3 H31 . 1.000 no
C4 C4 8_555 1.43(2) yes
C4 H4 . 0.934 no
C5 C8 8_555 1.502(19) yes
C5 C6 8_555 1.422(12) yes
C5 C6 . 1.422(12) yes
C5 C8 . 1.502(19) yes
C6 C7 . 1.409(13) yes
C6 H61 . 1.000 no
C7 C7 8_555 1.42(2) yes
C7 H71 . 1.000 no
C8 C10 8_555 1.72(3) yes
C8 C9 8_555 1.03(2) yes
C8 C8 8_555 0.77(3) yes
C8 C9 . 1.32(2) yes
C8 C12 . 1.44(2) yes
C9 C12 8_555 1.58(2) yes
C9 C9 8_555 0.8950(3) yes
C9 C10 . 1.37(3) yes
C9 H91 . 1.060 no
C10 C12 8_555 1.36(3) yes
C10 N11 . 1.15(3) yes
N11 N11 4_566 1.43(4) yes
C12 N13 . 1.14(3) yes
N13 N13 2_675 1.52(4) yes
